data_4334737
loop_
_publ_author_name
'Crisita Carmen Hojilla Atienza'
'Carsten Milsmann'
'Scott P. Semproni'
'Zo\"e R. Turner'
'Paul J. Chirik'

_publ_section_title
;
 Reversible Carbon-Carbon Bond Formation Induced by Oxidation and
 Reduction at a Redox-Active Cobalt Complex
;
_journal_name_full 'Inorganic Chemistry'
_journal_page_first 5403
_journal_page_last 5417
_journal_paper_doi 10.1021/ic400352r
_journal_volume 52
_journal_year 2013
_chemical_formula_sum 'C94 H116 Co2 N8 O2'
_chemical_formula_weight 1507.81
_chemical_name_systematic
;
 ?
;
_space_group_IT_number 14
_symmetry_cell_setting monoclinic
_symmetry_space_group_name_Hall '-P 2ybc'
_symmetry_space_group_name_H-M 'P 1 21/c 1'
_atom_sites_solution_hydrogens geom
_atom_sites_solution_primary direct
_atom_sites_solution_secondary difmap
_audit_creation_method SHELXL-97
_cell_angle_alpha 90.000
_cell_angle_beta 95.023(5)
_cell_angle_gamma 90.000
_cell_formula_units_Z 2
_cell_length_a 10.651(5)
_cell_length_b 16.597(5)
_cell_length_c 23.856(5)
_cell_measurement_reflns_used 8651
_cell_measurement_temperature 100(2)
_cell_measurement_theta_max 65.72
_cell_measurement_theta_min 5.65
_cell_volume 4201(3)
_computing_cell_refinement 'Bruker SAINT'
_computing_data_collection 'Bruker APEX2'
_computing_data_reduction 'Bruker SAINT'
_computing_molecular_graphics 'ORTEP3 (Farraguia, 1997)'
_computing_structure_refinement 'SHELXL-97 (Sheldrick, 2008)'
_computing_structure_solution 'SIR92 (Giacavazzo, 1993)'
_diffrn_ambient_temperature 100(2)
_diffrn_measured_fraction_theta_full 0.981
_diffrn_measured_fraction_theta_max 0.981
_diffrn_measurement_device_type 'Bruker APEX II CCD'
_diffrn_measurement_method 'phi and omega scans'
_diffrn_radiation_monochromator graphite
_diffrn_radiation_source 'fine-focus sealed tube'
_diffrn_radiation_type CuK\a
_diffrn_radiation_wavelength 1.54184
_diffrn_reflns_av_R_equivalents 0.0359
_diffrn_reflns_av_sigmaI/netI 0.0404
_diffrn_reflns_limit_h_max 9
_diffrn_reflns_limit_h_min -12
_diffrn_reflns_limit_k_max 19
_diffrn_reflns_limit_k_min -19
_diffrn_reflns_limit_l_max 28
_diffrn_reflns_limit_l_min -28
_diffrn_reflns_number 20250
_diffrn_reflns_theta_full 65.97
_diffrn_reflns_theta_max 65.97
_diffrn_reflns_theta_min 5.65
_exptl_absorpt_coefficient_mu 3.491
_exptl_absorpt_correction_T_max 0.7527
_exptl_absorpt_correction_T_min 0.6176
_exptl_absorpt_correction_type multi-scan
_exptl_absorpt_process_details 'SADABS V2008/1 (Bruker AXS)'
_exptl_crystal_colour red
_exptl_crystal_density_diffrn 1.192
_exptl_crystal_description rod
_exptl_crystal_F_000 1612
_exptl_crystal_size_max 0.18
_exptl_crystal_size_mid 0.072
_exptl_crystal_size_min 0.033
_refine_diff_density_max 0.350
_refine_diff_density_min -0.254
_refine_diff_density_rms 0.048
_refine_ls_extinction_method none
_refine_ls_goodness_of_fit_ref 1.026
_refine_ls_hydrogen_treatment constr
_refine_ls_matrix_type full
_refine_ls_number_parameters 542
_refine_ls_number_reflns 7174
_refine_ls_number_restraints 0
_refine_ls_restrained_S_all 1.026
_refine_ls_R_factor_all 0.0531
_refine_ls_R_factor_gt 0.0424
_refine_ls_shift/su_max 0.001
_refine_ls_shift/su_mean 0.000
_refine_ls_structure_factor_coef Fsqd
_refine_ls_weighting_details 'calc w=1/[\s^2^(Fo^2^)+(0.0735P)^2^+0.3906P] where P=(Fo^2^+2Fc^2^)/3'
_refine_ls_weighting_scheme calc
_refine_ls_wR_factor_gt 0.1099
_refine_ls_wR_factor_ref 0.1164
_reflns_number_gt 6029
_reflns_number_total 7174
_reflns_threshold_expression >2\s(I)
_cod_data_source_file ic400352r_si_001_3.cif
_cod_data_source_block cca42
_cod_database_code 4334737

loop_
_symmetry_equiv_pos_as_xyz
'x, y, z'
'-x, y+1/2, -z+1/2'
'-x, -y, -z'
'x, -y-1/2, z-1/2'

loop_
_atom_site_label
_atom_site_type_symbol
_atom_site_fract_x
_atom_site_fract_y
_atom_site_fract_z
_atom_site_U_iso_or_equiv
_atom_site_adp_type
_atom_site_occupancy
_atom_site_symmetry_multiplicity
_atom_site_calc_flag
_atom_site_refinement_flags
_atom_site_disorder_assembly
_atom_site_disorder_group
C9 C 0.0648(2) 0.00395(13) 0.98816(8) 0.0260(4) Uani 1 1 d . . .
H1A H 0.0985 0.0587 0.9963 0.031 Uiso 1 1 calc R . .
H1B H 0.1239 -0.0352 1.0075 0.031 Uiso 1 1 calc R . .
C8 C 0.05807(19) -0.01076(12) 0.92555(8) 0.0245(4) Uani 1 1 d . . .
C7 C 0.06081(19) -0.08997(13) 0.90259(8) 0.0256(4) Uani 1 1 d . . .
C6 C 0.0437(2) -0.16331(13) 0.92904(8) 0.0298(5) Uani 1 1 d . . .
H4 H 0.0403 -0.1655 0.9687 0.036 Uiso 1 1 calc R . .
C5 C 0.0317(2) -0.23342(13) 0.89716(9) 0.0326(5) Uani 1 1 d . . .
H5 H 0.0234 -0.2841 0.9150 0.039 Uiso 1 1 calc R . .
C4 C 0.0321(2) -0.22899(13) 0.83865(9) 0.0324(5) Uani 1 1 d . . .
H6 H 0.0197 -0.2761 0.8162 0.039 Uiso 1 1 calc R . .
C3 C 0.05067(19) -0.15521(13) 0.81387(8) 0.0272(4) Uani 1 1 d . . .
C2 C 0.0427(2) -0.13551(13) 0.75452(8) 0.0284(5) Uani 1 1 d . . .
C8S C 0.7010(3) 0.69535(19) 0.92320(13) 0.0640(8) Uani 1 1 d . . .
H8S1 H 0.7040 0.7541 0.9193 0.096 Uiso 1 1 calc R . .
H8S2 H 0.6983 0.6704 0.8859 0.096 Uiso 1 1 calc R . .
H8S3 H 0.7761 0.6768 0.9462 0.096 Uiso 1 1 calc R . .
C1 C 0.0392(3) -0.19930(15) 0.71029(9) 0.0392(6) Uani 1 1 d . . .
H9A H 0.0292 -0.1741 0.6730 0.059 Uiso 1 1 calc R . .
H9B H -0.0319 -0.2356 0.7146 0.059 Uiso 1 1 calc R . .
H9C H 0.1181 -0.2300 0.7142 0.059 Uiso 1 1 calc R . .
C9S C 0.5851(3) 0.67204(17) 0.95107(12) 0.0551(7) Uani 1 1 d . . .
C10 C 0.0360(2) 0.12907(12) 0.90426(7) 0.0249(4) Uani 1 1 d . . .
C10S C 0.5916(3) 0.61558(18) 0.99365(12) 0.0582(8) Uani 1 1 d . . .
H10S H 0.6700 0.5905 1.0048 0.070 Uiso 1 1 calc R . .
C11 C 0.1462(2) 0.17501(13) 0.91672(8) 0.0288(5) Uani 1 1 d . . .
C11S C 0.4863(4) 0.5947(2) 1.02045(14) 0.0651(8) Uani 1 1 d . . .
H11S H 0.4926 0.5559 1.0498 0.078 Uiso 1 1 calc R . .
C12 C 0.1328(2) 0.25468(14) 0.93436(8) 0.0339(5) Uani 1 1 d . . .
H12 H 0.2059 0.2866 0.9430 0.041 Uiso 1 1 calc R . .
C12S C 0.3721(3) 0.6306(2) 1.00428(14) 0.0646(8) Uani 1 1 d . . .
H12S H 0.2992 0.6152 1.0219 0.078 Uiso 1 1 calc R . .
C13 C 0.0154(2) 0.28789(13) 0.93945(8) 0.0328(5) Uani 1 1 d . . .
H13 H 0.0083 0.3420 0.9517 0.039 Uiso 1 1 calc R . .
C13S C 0.3626(4) 0.6878(2) 0.96334(13) 0.0690(9) Uani 1 1 d . . .
H13S H 0.2842 0.7132 0.9527 0.083 Uiso 1 1 calc R . .
C14 C -0.0918(2) 0.24191(13) 0.92660(8) 0.0304(5) Uani 1 1 d . . .
H14 H -0.1723 0.2650 0.9302 0.036 Uiso 1 1 calc R . .
C14S C 0.4706(3) 0.7084(2) 0.93731(13) 0.0654(9) Uani 1 1 d . . .
H14S H 0.4646 0.7489 0.9091 0.078 Uiso 1 1 calc R . .
C15 C -0.08387(19) 0.16220(13) 0.90839(7) 0.0266(4) Uani 1 1 d . . .
C16 C 0.2768(2) 0.14055(15) 0.91155(9) 0.0337(5) Uani 1 1 d . . .
H16 H 0.2664 0.0865 0.8932 0.040 Uiso 1 1 calc R . .
C17 C 0.3533(2) 0.19381(18) 0.87422(10) 0.0469(6) Uani 1 1 d . . .
H17A H 0.3030 0.2051 0.8387 0.070 Uiso 1 1 calc R . .
H17B H 0.4308 0.1657 0.8664 0.070 Uiso 1 1 calc R . .
H17C H 0.3749 0.2446 0.8937 0.070 Uiso 1 1 calc R . .
C18 C 0.3494(2) 0.12863(17) 0.96951(10) 0.0418(6) Uani 1 1 d . . .
H18A H 0.3642 0.1811 0.9877 0.063 Uiso 1 1 calc R . .
H18B H 0.4303 0.1025 0.9649 0.063 Uiso 1 1 calc R . .
H18C H 0.2998 0.0946 0.9929 0.063 Uiso 1 1 calc R . .
C19 C -0.2029(2) 0.11350(14) 0.89229(8) 0.0302(5) Uani 1 1 d . . .
H19 H -0.1808 0.0553 0.8979 0.036 Uiso 1 1 calc R . .
C20 C -0.2456(2) 0.12521(15) 0.82960(9) 0.0373(5) Uani 1 1 d . . .
H20A H -0.2711 0.1813 0.8229 0.056 Uiso 1 1 calc R . .
H20B H -0.3170 0.0896 0.8189 0.056 Uiso 1 1 calc R . .
H20C H -0.1757 0.1122 0.8070 0.056 Uiso 1 1 calc R . .
C21 C -0.3105(2) 0.13197(17) 0.92843(11) 0.0434(6) Uani 1 1 d . . .
H21A H -0.2801 0.1279 0.9683 0.065 Uiso 1 1 calc R . .
H21B H -0.3790 0.0932 0.9199 0.065 Uiso 1 1 calc R . .
H21C H -0.3418 0.1866 0.9203 0.065 Uiso 1 1 calc R . .
C22 C 0.0435(2) -0.02873(13) 0.68773(8) 0.0282(5) Uani 1 1 d . . .
C23 C -0.0682(2) -0.00144(13) 0.65869(9) 0.0311(5) Uani 1 1 d . . .
C24 C -0.0620(2) 0.02660(14) 0.60360(9) 0.0373(5) Uani 1 1 d . . .
H24 H -0.1368 0.0445 0.5827 0.045 Uiso 1 1 calc R . .
C25 C 0.0502(3) 0.02871(15) 0.57922(9) 0.0409(6) Uani 1 1 d . . .
H25 H 0.0523 0.0477 0.5417 0.049 Uiso 1 1 calc R . .
C26 C 0.1598(2) 0.00327(14) 0.60920(9) 0.0371(5) Uani 1 1 d . . .
H26 H 0.2369 0.0057 0.5921 0.045 Uiso 1 1 calc R . .
C27 C 0.1597(2) -0.02609(13) 0.66417(9) 0.0315(5) Uani 1 1 d . . .
C28 C -0.1925(2) -0.00348(14) 0.68480(10) 0.0368(5) Uani 1 1 d . . .
H28 H -0.1735 -0.0131 0.7261 0.044 Uiso 1 1 calc R . .
C29 C -0.2740(3) -0.0734(2) 0.66134(17) 0.0720(10) Uani 1 1 d . . .
H29A H -0.2936 -0.0661 0.6207 0.108 Uiso 1 1 calc R . .
H29B H -0.3524 -0.0749 0.6799 0.108 Uiso 1 1 calc R . .
H29C H -0.2282 -0.1242 0.6683 0.108 Uiso 1 1 calc R . .
C30 C -0.2654(3) 0.07572(18) 0.67792(11) 0.0504(7) Uani 1 1 d . . .
H30A H -0.2106 0.1204 0.6913 0.076 Uiso 1 1 calc R . .
H30B H -0.3389 0.0736 0.6999 0.076 Uiso 1 1 calc R . .
H30C H -0.2935 0.0840 0.6381 0.076 Uiso 1 1 calc R . .
C31 C 0.2834(2) -0.05231(15) 0.69555(9) 0.0369(5) Uani 1 1 d . . .
H31 H 0.2644 -0.0727 0.7333 0.044 Uiso 1 1 calc R . .
C32 C 0.3455(3) -0.12084(17) 0.66522(11) 0.0472(6) Uani 1 1 d . . .
H32A H 0.2862 -0.1659 0.6596 0.071 Uiso 1 1 calc R . .
H32B H 0.4213 -0.1388 0.6880 0.071 Uiso 1 1 calc R . .
H32C H 0.3686 -0.1017 0.6286 0.071 Uiso 1 1 calc R . .
C33 C 0.3761(3) 0.01787(18) 0.70495(13) 0.0510(7) Uani 1 1 d . . .
H33A H 0.3985 0.0380 0.6685 0.077 Uiso 1 1 calc R . .
H33B H 0.4523 -0.0007 0.7272 0.077 Uiso 1 1 calc R . .
H33C H 0.3368 0.0612 0.7251 0.077 Uiso 1 1 calc R . .
N3 N 0.04413(15) 0.04687(10) 0.88620(6) 0.0240(4) Uani 1 1 d . . .
N2 N 0.07345(16) -0.08720(10) 0.84571(6) 0.0254(4) Uani 1 1 d . . .
N1 N 0.03882(16) -0.05743(11) 0.74491(6) 0.0261(4) Uani 1 1 d . . .
N4 N 0.12963(18) 0.09379(11) 0.77954(7) 0.0309(4) Uani 1 1 d . . .
O1 O 0.14766(18) 0.15221(10) 0.75252(7) 0.0463(4) Uani 1 1 d . . .
Co01 Co 0.07508(3) 0.01417(2) 0.809894(12) 0.02374(11) Uani 1 1 d . . .
C5A C 0.5028(10) 0.8940(10) 0.8403(7) 0.040(5) Uani 0.314(5) 1 d P A 1
H5A H 0.5056 0.9420 0.8621 0.048 Uiso 0.314(5) 1 calc PR A 1
C3A C 0.6020(14) 0.7836(7) 0.7925(6) 0.038(3) Uani 0.314(5) 1 d P A 1
H3A H 0.6735 0.7568 0.7802 0.046 Uiso 0.314(5) 1 calc PR A 1
C2A C 0.4801(10) 0.7512(6) 0.7823(4) 0.049(2) Uani 0.314(5) 1 d P A 1
H2A H 0.4709 0.7015 0.7625 0.058 Uiso 0.314(5) 1 calc PR A 1
C1A C 0.3797(11) 0.7851(8) 0.7982(5) 0.071(3) Uani 0.314(5) 1 d P A 1
H1A1 H 0.2998 0.7601 0.7908 0.085 Uiso 0.314(5) 1 calc PR A 1
C4A C 0.6147(9) 0.8611(7) 0.8230(4) 0.056(3) Uani 0.314(5) 1 d P A 1
C6A C 0.3895(9) 0.8568(8) 0.8257(5) 0.069(4) Uani 0.314(5) 1 d P A 1
H6A H 0.3145 0.8824 0.8353 0.083 Uiso 0.314(5) 1 calc PR A 1
C7A C 0.7291(12) 0.8883(6) 0.8298(5) 0.048(5) Uani 0.314(5) 1 d P A 1
H7A1 H 0.7278 0.9473 0.8286 0.072 Uiso 0.314(5) 1 calc PR A 1
H7A2 H 0.7772 0.8677 0.7997 0.072 Uiso 0.314(5) 1 calc PR A 1
H7A3 H 0.7689 0.8704 0.8663 0.072 Uiso 0.314(5) 1 calc PR A 1
C2B C 0.5018(3) 0.8850(3) 0.84706(16) 0.061(4) Uani 0.686(5) 1 d PG A 2
C4B C 0.4750(3) 0.8224(2) 0.80918(17) 0.0616(14) Uani 0.686(5) 1 d PG A 2
H4B H 0.3916 0.8020 0.8033 0.074 Uiso 0.686(5) 1 calc PR A 2
C6B C 0.5702(5) 0.7898(2) 0.77995(15) 0.075(4) Uani 0.686(5) 1 d PG A 2
H6B H 0.5519 0.7470 0.7541 0.090 Uiso 0.686(5) 1 calc PR A 2
C1B C 0.6923(4) 0.8198(3) 0.78860(16) 0.0658(15) Uani 0.686(5) 1 d PG A 2
H1B1 H 0.7574 0.7975 0.7686 0.079 Uiso 0.686(5) 1 calc PR A 2
C5B C 0.7191(3) 0.8824(3) 0.82649(18) 0.103(5) Uani 0.686(5) 1 d PG A 2
H5B H 0.8025 0.9028 0.8324 0.124 Uiso 0.686(5) 1 calc PR A 2
C3B C 0.6238(3) 0.9150(2) 0.85572(16) 0.0525(11) Uani 0.686(5) 1 d PG A 2
H3B H 0.6421 0.9578 0.8816 0.063 Uiso 0.686(5) 1 calc PR A 2
C7B C 0.4019(5) 0.9232(4) 0.8796(3) 0.0816(18) Uani 0.686(5) 1 d P A 2
H7B1 H 0.3777 0.9754 0.8628 0.122 Uiso 0.686(5) 1 calc PR A 2
H7B2 H 0.4353 0.9310 0.9188 0.122 Uiso 0.686(5) 1 calc PR A 2
H7B3 H 0.3279 0.8879 0.8783 0.122 Uiso 0.686(5) 1 calc PR A 2

loop_
_atom_site_aniso_label
_atom_site_aniso_U_11
_atom_site_aniso_U_22
_atom_site_aniso_U_33
_atom_site_aniso_U_23
_atom_site_aniso_U_13
_atom_site_aniso_U_12
C9 0.0323(12) 0.0300(11) 0.0154(9) 0.0004(7) 0.0008(8) 0.0014(9)
C8 0.0251(10) 0.0292(11) 0.0191(9) 0.0007(8) 0.0012(8) 0.0018(8)
C7 0.0276(11) 0.0313(11) 0.0177(9) -0.0001(8) 0.0001(8) 0.0028(9)
C6 0.0370(12) 0.0313(12) 0.0208(9) 0.0012(8) 0.0015(9) 0.0029(9)
C5 0.0426(13) 0.0270(11) 0.0283(10) 0.0052(8) 0.0041(9) 0.0020(10)
C4 0.0410(13) 0.0295(11) 0.0270(10) -0.0048(9) 0.0041(9) 0.0009(10)
C3 0.0306(11) 0.0301(11) 0.0211(9) -0.0021(8) 0.0044(8) 0.0014(9)
C2 0.0316(11) 0.0320(12) 0.0220(9) -0.0026(8) 0.0046(8) -0.0023(9)
C8S 0.087(2) 0.0523(18) 0.0549(16) -0.0011(14) 0.0199(16) -0.0014(17)
C1 0.0586(15) 0.0355(13) 0.0243(10) -0.0039(9) 0.0076(10) -0.0049(11)
C9S 0.079(2) 0.0419(15) 0.0446(14) -0.0070(12) 0.0061(14) -0.0027(15)
C10 0.0325(11) 0.0276(11) 0.0142(8) 0.0015(7) 0.0001(8) 0.0003(9)
C10S 0.078(2) 0.0477(17) 0.0493(15) -0.0028(13) 0.0075(15) 0.0044(15)
C11 0.0333(11) 0.0341(12) 0.0184(9) 0.0016(8) -0.0011(8) -0.0019(9)
C11S 0.087(2) 0.0565(19) 0.0532(16) 0.0027(14) 0.0132(16) 0.0001(17)
C12 0.0426(13) 0.0340(12) 0.0238(10) 0.0001(8) -0.0050(9) -0.0070(10)
C12S 0.072(2) 0.062(2) 0.0588(18) -0.0091(15) 0.0034(16) -0.0081(17)
C13 0.0503(14) 0.0258(11) 0.0216(9) 0.0001(8) -0.0009(9) 0.0038(10)
C13S 0.078(2) 0.070(2) 0.0553(18) -0.0117(16) -0.0112(17) 0.0025(18)
C14 0.0397(12) 0.0321(12) 0.0193(9) 0.0033(8) 0.0021(8) 0.0072(10)
C14S 0.084(2) 0.061(2) 0.0482(16) 0.0060(14) -0.0077(16) 0.0009(18)
C15 0.0307(11) 0.0335(11) 0.0154(8) 0.0035(8) 0.0007(8) 0.0023(9)
C16 0.0314(12) 0.0413(13) 0.0278(10) -0.0022(9) -0.0003(9) -0.0020(10)
C17 0.0374(13) 0.0649(18) 0.0383(12) 0.0092(12) 0.0024(11) -0.0014(13)
C18 0.0326(13) 0.0561(16) 0.0358(12) 0.0068(11) -0.0017(10) 0.0008(11)
C19 0.0291(11) 0.0334(12) 0.0277(10) 0.0031(9) 0.0004(9) 0.0025(9)
C20 0.0380(13) 0.0410(13) 0.0311(11) 0.0025(9) -0.0073(10) -0.0028(10)
C21 0.0329(13) 0.0538(16) 0.0438(13) 0.0001(11) 0.0053(10) 0.0036(11)
C22 0.0392(12) 0.0270(11) 0.0183(9) -0.0025(8) 0.0028(9) -0.0047(9)
C23 0.0385(13) 0.0305(12) 0.0238(10) -0.0007(8) -0.0006(9) -0.0046(10)
C24 0.0473(14) 0.0378(13) 0.0258(10) 0.0034(9) -0.0031(10) -0.0033(11)
C25 0.0611(16) 0.0403(13) 0.0210(10) 0.0027(9) 0.0028(11) -0.0060(12)
C26 0.0469(14) 0.0401(13) 0.0258(11) -0.0013(9) 0.0114(10) -0.0056(11)
C27 0.0388(12) 0.0343(12) 0.0219(10) -0.0027(8) 0.0056(9) -0.0059(10)
C28 0.0375(13) 0.0416(13) 0.0305(11) 0.0042(9) -0.0009(10) -0.0024(10)
C29 0.0504(18) 0.065(2) 0.103(3) -0.0277(19) 0.0233(18) -0.0179(16)
C30 0.0504(15) 0.0560(17) 0.0454(14) 0.0092(12) 0.0069(12) 0.0084(13)
C31 0.0359(12) 0.0488(14) 0.0268(10) -0.0023(10) 0.0073(9) -0.0046(11)
C32 0.0483(15) 0.0519(16) 0.0414(13) -0.0023(11) 0.0044(11) 0.0035(13)
C33 0.0368(14) 0.0592(18) 0.0573(16) -0.0122(13) 0.0055(12) -0.0057(12)
N3 0.0259(9) 0.0283(9) 0.0177(7) 0.0001(6) 0.0018(6) -0.0004(7)
N2 0.0303(9) 0.0295(9) 0.0166(7) -0.0009(6) 0.0022(7) 0.0033(7)
N1 0.0294(9) 0.0326(10) 0.0161(7) -0.0010(7) 0.0002(7) -0.0024(7)
N4 0.0414(11) 0.0319(10) 0.0196(8) -0.0010(7) 0.0040(7) 0.0023(8)
O1 0.0706(12) 0.0327(9) 0.0372(8) 0.0111(7) 0.0129(8) 0.0017(8)
Co01 0.03005(19) 0.02662(19) 0.01452(16) -0.00005(12) 0.00168(12) 0.00117(14)
C5A 0.033(10) 0.034(7) 0.053(8) 0.006(6) 0.005(7) 0.009(6)
C3A 0.026(5) 0.039(6) 0.048(6) 0.001(4) -0.004(5) -0.003(4)
C2A 0.045(5) 0.051(6) 0.048(5) 0.007(4) -0.006(4) -0.011(5)
C1A 0.069(8) 0.081(8) 0.059(6) 0.018(6) -0.014(6) -0.015(7)
C4A 0.021(5) 0.078(8) 0.066(6) 0.020(5) -0.004(4) 0.002(4)
C6A 0.032(5) 0.109(10) 0.065(6) 0.037(6) -0.003(5) 0.009(6)
C7A 0.069(12) 0.029(7) 0.048(8) -0.016(6) 0.011(8) -0.019(7)
C2B 0.054(7) 0.057(6) 0.070(6) 0.003(4) -0.003(4) 0.010(4)
C4B 0.060(3) 0.067(3) 0.054(3) 0.003(2) -0.015(2) -0.007(3)
C6B 0.094(8) 0.088(5) 0.041(3) -0.008(3) -0.012(4) 0.021(5)
C1B 0.072(4) 0.076(4) 0.050(3) -0.003(2) 0.007(2) 0.025(3)
C5B 0.076(8) 0.120(9) 0.121(10) 0.061(7) 0.045(6) 0.052(6)
C3B 0.047(2) 0.045(2) 0.066(3) -0.003(2) 0.004(2) -0.0004(19)
C7B 0.049(3) 0.088(4) 0.109(4) -0.014(3) 0.009(3) 0.020(3)

loop_
_atom_type_symbol
_atom_type_description
_atom_type_scat_dispersion_real
_atom_type_scat_dispersion_imag
_atom_type_scat_source
C C 0.0181 0.0091 'International Tables Vol C Tables 4.2.6.8 and 6.1.1.4'
H H 0.0000 0.0000 'International Tables Vol C Tables 4.2.6.8 and 6.1.1.4'
N N 0.0311 0.0180 'International Tables Vol C Tables 4.2.6.8 and 6.1.1.4'
O O 0.0492 0.0322 'International Tables Vol C Tables 4.2.6.8 and 6.1.1.4'
Co Co -2.3653 3.6143 'International Tables Vol C Tables 4.2.6.8 and 6.1.1.4'

loop_
_geom_angle_atom_site_label_1
_geom_angle_atom_site_label_2
_geom_angle_atom_site_label_3
_geom_angle
_geom_angle_site_symmetry_3
C8 C9 C9 112.5(2) 3_557
N3 C8 C7 113.21(17) .
N3 C8 C9 124.82(18) .
C7 C8 C9 121.92(17) .
N2 C7 C6 120.32(18) .
N2 C7 C8 110.80(17) .
C6 C7 C8 128.70(18) .
C5 C6 C7 119.61(18) .
C6 C5 C4 119.6(2) .
C3 C4 C5 119.1(2) .
N2 C3 C4 121.20(18) .
N2 C3 C2 110.38(18) .
C4 C3 C2 128.32(19) .
N1 C2 C3 113.00(18) .
N1 C2 C1 125.22(19) .
C3 C2 C1 121.8(2) .
C14S C9S C10S 117.4(3) .
C14S C9S C8S 121.8(3) .
C10S C9S C8S 120.7(3) .
C15 C10 C11 121.31(19) .
C15 C10 N3 118.24(18) .
C11 C10 N3 120.45(18) .
C9S C10S C11S 121.3(3) .
C12 C11 C10 118.0(2) .
C12 C11 C16 119.9(2) .
C10 C11 C16 122.04(19) .
C12S C11S C10S 119.6(3) .
C13 C12 C11 121.4(2) .
C13S C12S C11S 120.7(4) .
C12 C13 C14 119.7(2) .
C12S C13S C14S 118.6(3) .
C13 C14 C15 121.3(2) .
C9S C14S C13S 122.3(3) .
C14 C15 C10 118.27(19) .
C14 C15 C19 120.59(19) .
C10 C15 C19 121.13(19) .
C11 C16 C18 111.56(19) .
C11 C16 C17 111.5(2) .
C18 C16 C17 110.14(19) .
C15 C19 C21 113.64(19) .
C15 C19 C20 110.30(18) .
C21 C19 C20 110.60(19) .
C23 C22 C27 122.23(19) .
C23 C22 N1 118.36(19) .
C27 C22 N1 119.36(19) .
C22 C23 C24 117.7(2) .
C22 C23 C28 121.74(19) .
C24 C23 C28 120.6(2) .
C25 C24 C23 121.3(2) .
C24 C25 C26 120.0(2) .
C25 C26 C27 121.5(2) .
C26 C27 C22 117.3(2) .
C26 C27 C31 119.3(2) .
C22 C27 C31 123.39(19) .
C23 C28 C29 110.9(2) .
C23 C28 C30 113.0(2) .
C29 C28 C30 110.3(2) .
C27 C31 C32 111.81(19) .
C27 C31 C33 112.0(2) .
C32 C31 C33 109.6(2) .
C8 N3 C10 118.31(16) .
C8 N3 Co01 115.91(14) .
C10 N3 Co01 124.25(13) .
C3 N2 C7 119.42(17) .
C3 N2 Co01 119.44(13) .
C7 N2 Co01 118.80(14) .
C2 N1 C22 118.96(17) .
C2 N1 Co01 117.20(13) .
C22 N1 Co01 121.55(14) .
O1 N4 Co01 167.96(18) .
N4 Co01 N2 159.55(9) .
N4 Co01 N3 106.44(8) .
N2 Co01 N3 79.46(7) .
N4 Co01 N1 101.07(8) .
N2 Co01 N1 78.99(7) .
N3 Co01 N1 149.90(7) .
C6A C5A C4A 120.0(12) .
C2A C3A C4A 117.5(11) .
C1A C2A C3A 123.8(11) .
C2A C1A C6A 119.5(11) .
C7A C4A C5A 129.8(12) .
C7A C4A C3A 114.1(10) .
C5A C4A C3A 116.1(10) .
C1A C6A C5A 123.0(12) .
C4B C2B C3B 120.0 .
C4B C2B C7B 122.3(3) .
C3B C2B C7B 117.7(3) .
C2B C4B C6B 120.0 .
C4B C6B C1B 120.0 .
C5B C1B C6B 120.0 .
C1B C5B C3B 120.0 .
C5B C3B C2B 120.0 .

loop_
_geom_bond_atom_site_label_1
_geom_bond_atom_site_label_2
_geom_bond_distance
_geom_bond_site_symmetry_2
C9 C8 1.509(3) .
C9 C9 1.542(4) 3_557
C8 N3 1.339(3) .
C8 C7 1.425(3) .
C7 N2 1.376(2) .
C7 C6 1.390(3) .
C6 C5 1.390(3) .
C5 C4 1.398(3) .
C4 C3 1.382(3) .
C3 N2 1.370(3) .
C3 C2 1.448(3) .
C2 N1 1.316(3) .
C2 C1 1.493(3) .
C8S C9S 1.503(5) .
C9S C14S 1.375(5) .
C9S C10S 1.379(4) .
C10 C15 1.402(3) .
C10 C11 1.409(3) .
C10 N3 1.436(3) .
C10S C11S 1.383(5) .
C11 C12 1.399(3) .
C11 C16 1.519(3) .
C11S C12S 1.378(5) .
C12 C13 1.381(3) .
C12S C13S 1.359(5) .
C13 C14 1.385(3) .
C13S C14S 1.396(5) .
C14 C15 1.397(3) .
C15 C19 1.524(3) .
C16 C18 1.537(3) .
C16 C17 1.538(3) .
C19 C21 1.525(3) .
C19 C20 1.537(3) .
C22 C23 1.398(3) .
C22 C27 1.405(3) .
C22 N1 1.450(3) .
C23 C24 1.401(3) .
C23 C28 1.512(3) .
C24 C25 1.374(4) .
C25 C26 1.381(4) .
C26 C27 1.399(3) .
C27 C31 1.521(3) .
C28 C29 1.526(4) .
C28 C30 1.528(4) .
C31 C32 1.529(4) .
C31 C33 1.530(4) .
N3 Co01 1.9550(16) .
N2 Co01 1.8877(18) .
N1 Co01 1.9646(16) .
N4 O1 1.189(2) .
N4 Co01 1.6376(19) .
C5A C6A 1.373(17) .
C5A C4A 1.405(15) .
C3A C2A 1.407(15) .
C3A C4A 1.478(16) .
C2A C1A 1.295(16) .
C1A C6A 1.358(18) .
C4A C7A 1.297(14) .
C2B C4B 1.3900 .
C2B C3B 1.3900 .
C2B C7B 1.510(6) .
C4B C6B 1.3900 .
C6B C1B 1.3900 .
C1B C5B 1.3900 .
C5B C3B 1.3900 .

loop_
_geom_torsion_atom_site_label_1
_geom_torsion_atom_site_label_2
_geom_torsion_atom_site_label_3
_geom_torsion_atom_site_label_4
_geom_torsion
_geom_torsion_site_symmetry_1
C9 C9 C8 N3 93.9(3) 3_557
C9 C9 C8 C7 -83.3(3) 3_557
N3 C8 C7 N2 11.9(2) .
C9 C8 C7 N2 -170.55(18) .
N3 C8 C7 C6 -163.0(2) .
C9 C8 C7 C6 14.5(3) .
N2 C7 C6 C5 -3.9(3) .
C8 C7 C6 C5 170.6(2) .
C7 C6 C5 C4 -2.5(3) .
C6 C5 C4 C3 3.2(3) .
C5 C4 C3 N2 2.5(3) .
C5 C4 C3 C2 -173.5(2) .
N2 C3 C2 N1 -10.1(3) .
C4 C3 C2 N1 166.3(2) .
N2 C3 C2 C1 170.0(2) .
C4 C3 C2 C1 -13.6(4) .
C14S C9S C10S C11S 1.7(4) .
C8S C9S C10S C11S 178.7(3) .
C15 C10 C11 C12 1.1(3) .
N3 C10 C11 C12 -179.74(17) .
C15 C10 C11 C16 -178.96(18) .
N3 C10 C11 C16 0.2(3) .
C9S C10S C11S C12S 0.3(5) .
C10 C11 C12 C13 -0.1(3) .
C16 C11 C12 C13 179.93(19) .
C10S C11S C12S C13S -1.8(5) .
C11 C12 C13 C14 -0.4(3) .
C11S C12S C13S C14S 1.1(5) .
C12 C13 C14 C15 -0.1(3) .
C10S C9S C14S C13S -2.4(5) .
C8S C9S C14S C13S -179.3(3) .
C12S C13S C14S C9S 1.0(5) .
C13 C14 C15 C10 1.1(3) .
C13 C14 C15 C19 -177.64(18) .
C11 C10 C15 C14 -1.5(3) .
N3 C10 C15 C14 179.26(16) .
C11 C10 C15 C19 177.15(17) .
N3 C10 C15 C19 -2.1(3) .
C12 C11 C16 C18 70.0(3) .
C10 C11 C16 C18 -110.0(2) .
C12 C11 C16 C17 -53.6(3) .
C10 C11 C16 C17 126.4(2) .
C14 C15 C19 C21 -35.9(3) .
C10 C15 C19 C21 145.5(2) .
C14 C15 C19 C20 89.0(2) .
C10 C15 C19 C20 -89.7(2) .
C27 C22 C23 C24 2.2(3) .
N1 C22 C23 C24 179.59(19) .
C27 C22 C23 C28 -179.1(2) .
N1 C22 C23 C28 -1.8(3) .
C22 C23 C24 C25 -1.2(3) .
C28 C23 C24 C25 -179.9(2) .
C23 C24 C25 C26 -0.3(4) .
C24 C25 C26 C27 0.9(4) .
C25 C26 C27 C22 0.1(3) .
C25 C26 C27 C31 -179.2(2) .
C23 C22 C27 C26 -1.7(3) .
N1 C22 C27 C26 -178.99(19) .
C23 C22 C27 C31 177.6(2) .
N1 C22 C27 C31 0.2(3) .
C22 C23 C28 C29 -103.1(3) .
C24 C23 C28 C29 75.6(3) .
C22 C23 C28 C30 132.4(2) .
C24 C23 C28 C30 -48.9(3) .
C26 C27 C31 C32 -60.2(3) .
C22 C27 C31 C32 120.6(2) .
C26 C27 C31 C33 63.2(3) .
C22 C27 C31 C33 -116.0(2) .
C7 C8 N3 C10 178.05(17) .
C9 C8 N3 C10 0.6(3) .
C7 C8 N3 Co01 -15.5(2) .
C9 C8 N3 Co01 167.13(16) .
C15 C10 N3 C8 -93.9(2) .
C11 C10 N3 C8 86.9(2) .
C15 C10 N3 Co01 100.84(19) .
C11 C10 N3 Co01 -78.4(2) .
C4 C3 N2 C7 -8.9(3) .
C2 C3 N2 C7 167.79(18) .
C4 C3 N2 Co01 -171.31(16) .
C2 C3 N2 Co01 5.4(2) .
C6 C7 N2 C3 9.6(3) .
C8 C7 N2 C3 -165.88(18) .
C6 C7 N2 Co01 172.10(15) .
C8 C7 N2 Co01 -3.4(2) .
C3 C2 N1 C22 173.91(18) .
C1 C2 N1 C22 -6.2(3) .
C3 C2 N1 Co01 10.8(2) .
C1 C2 N1 Co01 -169.33(18) .
C23 C22 N1 C2 104.1(2) .
C27 C22 N1 C2 -78.5(3) .
C23 C22 N1 Co01 -93.5(2) .
C27 C22 N1 Co01 83.9(2) .
O1 N4 Co01 N2 151.4(7) .
O1 N4 Co01 N3 -104.4(8) .
O1 N4 Co01 N1 63.2(8) .
C3 N2 Co01 N4 -92.2(3) .
C7 N2 Co01 N4 105.3(2) .
C3 N2 Co01 N3 158.87(17) .
C7 N2 Co01 N3 -3.64(15) .
C3 N2 Co01 N1 0.02(15) .
C7 N2 Co01 N1 -162.50(16) .
C8 N3 Co01 N4 -149.16(15) .
C10 N3 Co01 N4 16.45(17) .
C8 N3 Co01 N2 10.69(14) .
C10 N3 Co01 N2 176.29(16) .
C8 N3 Co01 N1 55.6(2) .
C10 N3 Co01 N1 -138.80(16) .
C2 N1 Co01 N4 152.88(16) .
C22 N1 Co01 N4 -9.77(18) .
C2 N1 Co01 N2 -6.28(16) .
C22 N1 Co01 N2 -168.93(17) .
C2 N1 Co01 N3 -51.3(2) .
C22 N1 Co01 N3 146.08(16) .
C4A C3A C2A C1A -0.3(18) .
C3A C2A C1A C6A 1.1(16) .
C6A C5A C4A C7A 176.2(13) .
C6A C5A C4A C3A -4(2) .
C2A C3A C4A C7A -178.4(11) .
C2A C3A C4A C5A 1.6(17) .
C2A C1A C6A C5A -3.5(18) .
C4A C5A C6A C1A 5(2) .
C3B C2B C4B C6B 0.0 .
C7B C2B C4B C6B 179.5(5) .
C2B C4B C6B C1B 0.0 .
C4B C6B C1B C5B 0.0 .
C6B C1B C5B C3B 0.0 .
C1B C5B C3B C2B 0.0 .
C4B C2B C3B C5B 0.0 .
C7B C2B C3B C5B -179.5(4) .
